data_1537471
loop_
_publ_author_name
'Jumas, J.C.'
'Philippot, E.'
'Olivier-Fourcade, J.'
'Vermot-Gaud-Daniel, F.'
'Maurin, M.'
'Ribes, M.'

_publ_section_title
;
 Etude structurale de thiocomposes a groupements anioniques de type
 -pyro-, Na6 X2 S7 (X = Ge, Sn) et Ba3 Sn2 S7
;
_journal_name_full 'Revue de Chimie Minerale'
_journal_page_first 13
_journal_page_last 26
_journal_volume 11
_journal_year 1974
_chemical_formula_sum 'Ge2 Na6 S7'
_chemical_name_systematic 'Na6 Ge2 S7'
_space_group_IT_number 15
_symmetry_space_group_name_Hall '-C 2yc'
_symmetry_space_group_name_H-M 'C 1 2/c 1'
_cell_angle_alpha 90
_cell_angle_beta 109.49
_cell_angle_gamma 90
_cell_formula_units_Z 4
_cell_length_a 9.094
_cell_length_b 10.437
_cell_length_c 15.464
_cell_volume 1383.649
_citation_journal_id_ASTM RVCMA8
_cod_data_source_file Jumas_RVCMA8_1974_728.cif
_cod_data_source_block Ge2Na6S7
_cod_database_code 1537471

loop_
_symmetry_equiv_pos_as_xyz
x,y,z
-x,y,-z+1/2
-x,-y,-z
x,-y,z-1/2
x+1/2,y+1/2,z
-x+1/2,y+1/2,-z+1/2
-x+1/2,-y+1/2,-z
x+1/2,-y+1/2,z-1/2

loop_
_atom_site_label
_atom_site_type_symbol
_atom_site_fract_x
_atom_site_fract_y
_atom_site_fract_z
_atom_site_occupancy
_atom_site_U_iso_or_equiv
S2 S-2 0.796 0.1258 0.1799 1 0.0
Ge1 Ge+4 0.4539 0.1689 0.3603 1 0.0
S1 S-2 0.5 0.2884 0.25 1 0.0
S3 S-2 0.4086 -0.0067 0.1065 1 0.0
Na2 Na+1 0 0.3285 0.25 1 0.0
Na4 Na+1 0.2092 0.3954 0.0743 1 0.0
Na1 Na+1 0.25 0.25 0.5 1 0.0
S4 S-2 0.4765 0.3119 0.0289 1 0.0
Na3 Na+1 0.1171 0.0283 0.1388 1 0.0
